data_7015521
loop_
_publ_author_name
'Duan, Zhiming'
'Wang, Zheming'
'Gao, Song'

_publ_section_title
;
 Irreversible transformation of chiral to achiral polymorph of
 K[Co(HCOO)3]: synthesis, structures, and magnetic properties.
;
_journal_issue 17
_journal_name_full 'Dalton transactions (Cambridge, England : 2003)'
_journal_page_first 4465
_journal_page_last 4473
_journal_paper_doi 10.1039/c0dt01701a
_journal_volume 40
_journal_year 2011
_chemical_formula_sum 'C3 H3 Co K O6'
_chemical_formula_weight 233.08
_chemical_name_systematic
;
?
;
_space_group_IT_number 182
_symmetry_cell_setting hexagonal
_symmetry_space_group_name_Hall 'P 6c 2c'
_symmetry_space_group_name_H-M 'P 63 2 2'
_atom_sites_solution_hydrogens geom
_atom_sites_solution_primary direct
_atom_sites_solution_secondary difmap
_audit_creation_method SHELXL-97
_cell_angle_alpha 90.00
_cell_angle_beta 90.00
_cell_angle_gamma 120.00
_cell_formula_units_Z 2
_cell_length_a 6.9978(2)
_cell_length_b 6.9978(2)
_cell_length_c 8.4687(4)
_cell_measurement_reflns_used 2186
_cell_measurement_temperature 110(2)
_cell_measurement_theta_max 30.034
_cell_measurement_theta_min 3.395
_cell_volume 359.15(2)
_computing_cell_refinement 'HKL Scalepack (Otwinowski & Minor 1997)'
_computing_data_collection KappaCCD
_computing_data_reduction 'Denzo and Scalepak (Otwinowski & Minor, 1997)'
_computing_molecular_graphics 'Bruker SHELXTL V5.1 (Sheldrick, 1998)'
_computing_publication_material 'SHELXL-97 (Sheldrick, 1997)'
_computing_structure_refinement 'SHELXL-97 (Sheldrick, 1997)'
_computing_structure_solution 'SHELXS-97 (Sheldrick, 1990)'
_diffrn_ambient_temperature 110(2)
_diffrn_detector_area_resol_mean 9
_diffrn_measured_fraction_theta_full 0.992
_diffrn_measured_fraction_theta_max 0.992
_diffrn_measurement_device_type 'NONIUS KappaCCD'
_diffrn_measurement_method CCD
_diffrn_radiation_monochromator graphite
_diffrn_radiation_source 'fine-focus sealed tube'
_diffrn_radiation_type MoK\a
_diffrn_radiation_wavelength 0.71073
_diffrn_reflns_av_R_equivalents 0.0551
_diffrn_reflns_av_sigmaI/netI 0.0208
_diffrn_reflns_limit_h_max 9
_diffrn_reflns_limit_h_min -9
_diffrn_reflns_limit_k_max 9
_diffrn_reflns_limit_k_min -9
_diffrn_reflns_limit_l_max 11
_diffrn_reflns_limit_l_min -11
_diffrn_reflns_number 7164
_diffrn_reflns_theta_full 29.95
_diffrn_reflns_theta_max 29.95
_diffrn_reflns_theta_min 4.13
_diffrn_standards_decay_% none
_exptl_absorpt_coefficient_mu 2.947
_exptl_absorpt_correction_T_max 0.559
_exptl_absorpt_correction_T_min 0.485
_exptl_absorpt_correction_type multi-scan
_exptl_absorpt_process_details
;
multi-scan from symmetry-related measurements
Sortav (Blessing 1995, 1997)
;
_exptl_crystal_colour pink
_exptl_crystal_density_diffrn 2.155
_exptl_crystal_density_method 'not measured'
_exptl_crystal_description 'hexagonal bipyramid'
_exptl_crystal_F_000 230
_exptl_crystal_size_max 0.28
_exptl_crystal_size_mid 0.26
_exptl_crystal_size_min 0.20
_refine_diff_density_max 0.472
_refine_diff_density_min -0.456
_refine_diff_density_rms 0.071
_refine_ls_abs_structure_details 'Flack H D (1983), Acta Cryst. A39, 876-881'
_refine_ls_abs_structure_Flack 0.00(4)
_refine_ls_extinction_coef 0.068(9)
_refine_ls_extinction_expression Fc^*^=kFc[1+0.001xFc^2^\l^3^/sin(2\q)]^-1/4^
_refine_ls_extinction_method SHELXL
_refine_ls_goodness_of_fit_ref 1.043
_refine_ls_hydrogen_treatment constr
_refine_ls_matrix_type full
_refine_ls_number_parameters 20
_refine_ls_number_reflns 355
_refine_ls_number_restraints 0
_refine_ls_restrained_S_all 1.043
_refine_ls_R_factor_all 0.0306
_refine_ls_R_factor_gt 0.0220
_refine_ls_shift/su_max 0.000
_refine_ls_shift/su_mean 0.000
_refine_ls_structure_factor_coef Fsqd
_refine_ls_weighting_details 'calc w=1/[\s^2^(Fo^2^)+(0.0363P)^2^+0.0000P] where P=(Fo^2^+2Fc^2^)/3'
_refine_ls_weighting_scheme calc
_refine_ls_wR_factor_gt 0.0524
_refine_ls_wR_factor_ref 0.0543
_reflns_number_gt 295
_reflns_number_total 355
_reflns_threshold_expression >2sigma(I)
_cod_data_source_file c0dt01701a.txt
_cod_data_source_block 1-at-110K
_cod_depositor_comments
;
The following automatic conversions were performed:
'_symmetry_cell_setting' value 'Hexagonal' changed to 'hexagonal'
according to '/home/saulius/struct/CIF-dictionaries/cif_core.dic'
dictionary named 'cif_core.dic' version 2.4.1 from 2010-06-29.

Automatic conversion script
Id: cif_fix_enum 1555 2011-01-17 13:19:09Z saulius 

The following automatic conversions were performed:

'_refine_ls_hydrogen_treatment' value 'constr.' was replaced with the
value 'constr' as specified in the replacement file
'src/cod-tools/trunk/data/replacement-values/replacement_values.lst'.

Automatic conversion script
Id: cif_fix_values 5376 2017-05-30 11:51:03Z andrius 
;
_cod_original_sg_symbol_H-M 'P 6(3)22'
_cod_database_code 7015521

loop_
_symmetry_equiv_pos_as_xyz
'x, y, z'
'-y, x-y, z'
'-x+y, -x, z'
'-x, -y, z+1/2'
'y, -x+y, z+1/2'
'x-y, x, z+1/2'
'y, x, -z'
'x-y, -y, -z'
'-x, -x+y, -z'
'-y, -x, -z+1/2'
'-x+y, y, -z+1/2'
'x, x-y, -z+1/2'

loop_
_atom_site_label
_atom_site_type_symbol
_atom_site_fract_x
_atom_site_fract_y
_atom_site_fract_z
_atom_site_U_iso_or_equiv
_atom_site_adp_type
_atom_site_occupancy
_atom_site_symmetry_multiplicity
_atom_site_calc_flag
_atom_site_refinement_flags
_atom_site_disorder_assembly
_atom_site_disorder_group
Co1 Co 0.3333 0.6667 0.7500 0.01288(19) Uani 1 6 d S . .
K1 K 1.0000 1.0000 0.7500 0.0183(2) Uani 1 6 d S . .
O1 O 0.5958(2) 0.89895(18) 0.88981(13) 0.0189(3) Uani 1 1 d . . .
C1 C 0.5650(4) 1.0000 1.0000 0.0234(6) Uani 1 2 d S . .
H1 H 0.4293 1.0000 1.0000 0.028 Uiso 1 2 calc SR . .

loop_
_atom_site_aniso_label
_atom_site_aniso_U_11
_atom_site_aniso_U_22
_atom_site_aniso_U_33
_atom_site_aniso_U_23
_atom_site_aniso_U_13
_atom_site_aniso_U_12
Co1 0.0148(2) 0.0148(2) 0.0091(3) 0.000 0.000 0.00739(11)
K1 0.0175(3) 0.0175(3) 0.0199(4) 0.000 0.000 0.00875(14)
O1 0.0197(6) 0.0204(6) 0.0153(5) -0.0041(6) -0.0006(5) 0.0091(5)
C1 0.0197(9) 0.0264(15) 0.0262(13) -0.0114(10) -0.0057(5) 0.0132(7)

loop_
_atom_type_symbol
_atom_type_description
_atom_type_scat_dispersion_real
_atom_type_scat_dispersion_imag
_atom_type_scat_source
C C 0.0033 0.0016 'International Tables Vol C Tables 4.2.6.8 and 6.1.1.4'
H H 0.0000 0.0000 'International Tables Vol C Tables 4.2.6.8 and 6.1.1.4'
O O 0.0106 0.0060 'International Tables Vol C Tables 4.2.6.8 and 6.1.1.4'
K K 0.2009 0.2494 'International Tables Vol C Tables 4.2.6.8 and 6.1.1.4'
Co Co 0.3494 0.9721 'International Tables Vol C Tables 4.2.6.8 and 6.1.1.4'

loop_
_geom_angle_atom_site_label_1
_geom_angle_atom_site_label_2
_geom_angle_atom_site_label_3
_geom_angle
_geom_angle_site_symmetry_1
_geom_angle_site_symmetry_3
_geom_angle_publ_flag
O1 Co1 O1 81.85(6) 11_556 2_665 ?
O1 Co1 O1 96.08(6) 11_556 . ?
O1 Co1 O1 91.46(4) 2_665 . ?
O1 Co1 O1 91.46(4) 11_556 10_666 ?
O1 Co1 O1 96.08(6) 2_665 10_666 ?
O1 Co1 O1 170.02(6) . 10_666 ?
O1 Co1 O1 91.46(4) 11_556 12_566 ?
O1 Co1 O1 170.02(6) 2_665 12_566 ?
O1 Co1 O1 81.85(6) . 12_566 ?
O1 Co1 O1 91.46(4) 10_666 12_566 ?
O1 Co1 O1 170.02(6) 11_556 3_565 ?
O1 Co1 O1 91.46(4) 2_665 3_565 ?
O1 Co1 O1 91.46(4) . 3_565 ?
O1 Co1 O1 81.85(6) 10_666 3_565 ?
O1 Co1 O1 96.08(6) 12_566 3_565 ?
O1 K1 O1 154.83(4) 12_566 3_675 ?
O1 K1 O1 103.52(3) 12_566 10_776 ?
O1 K1 O1 58.76(5) 3_675 10_776 ?
O1 K1 O1 103.52(3) 12_566 11_656 ?
O1 K1 O1 98.38(4) 3_675 11_656 ?
O1 K1 O1 103.52(3) 10_776 11_656 ?
O1 K1 O1 98.38(4) 12_566 2_765 ?
O1 K1 O1 103.52(3) 3_675 2_765 ?
O1 K1 O1 154.83(4) 10_776 2_765 ?
O1 K1 O1 58.76(5) 11_656 2_765 ?
O1 K1 O1 58.76(5) 12_566 . ?
O1 K1 O1 103.52(3) 3_675 . ?
O1 K1 O1 98.38(4) 10_776 . ?
O1 K1 O1 154.83(4) 11_656 . ?
O1 K1 O1 103.52(3) 2_765 . ?
O1 K1 K1 114.91(2) 12_566 4_775 ?
O1 K1 K1 65.09(2) 3_675 4_775 ?
O1 K1 K1 114.91(2) 10_776 4_775 ?
O1 K1 K1 114.91(2) 11_656 4_775 ?
O1 K1 K1 65.09(2) 2_765 4_775 ?
O1 K1 K1 65.09(2) . 4_775 ?
O1 K1 K1 65.09(2) 12_566 4_774 ?
O1 K1 K1 114.91(2) 3_675 4_774 ?
O1 K1 K1 65.09(2) 10_776 4_774 ?
O1 K1 K1 65.09(2) 11_656 4_774 ?
O1 K1 K1 114.91(2) 2_765 4_774 ?
O1 K1 K1 114.91(2) . 4_774 ?
K1 K1 K1 180.0 4_775 4_774 ?
C1 O1 Co1 121.66(12) . . ?
C1 O1 K1 127.38(11) . . ?
Co1 O1 K1 109.70(4) . . ?
O1 C1 O1 126.0(2) 8_677 . ?
O1 C1 H1 117.0 8_677 . ?
O1 C1 H1 117.0 . . ?

loop_
_geom_bond_atom_site_label_1
_geom_bond_atom_site_label_2
_geom_bond_distance
_geom_bond_site_symmetry_2
_geom_bond_publ_flag
Co1 O1 2.1053(12) 11_556 ?
Co1 O1 2.1053(12) 2_665 ?
Co1 O1 2.1053(12) . ?
Co1 O1 2.1053(12) 10_666 ?
Co1 O1 2.1053(12) 12_566 ?
Co1 O1 2.1053(12) 3_565 ?
K1 O1 2.8110(12) 12_566 ?
K1 O1 2.8110(12) 3_675 ?
K1 O1 2.8110(12) 10_776 ?
K1 O1 2.8110(12) 11_656 ?
K1 O1 2.8110(12) 2_765 ?
K1 O1 2.8110(12) . ?
K1 K1 4.23435(18) 4_775 ?
K1 K1 4.2343(2) 4_774 ?
O1 C1 1.2528(16) . ?
C1 O1 1.2528(16) 8_677 ?
C1 H1 0.9500 . ?
